data_7232656
loop_
_publ_author_name
'Sato, Ryonosuke'
'Yoo, Dongho'
'Mori, Takehiko'

_publ_section_title
;
 1&#x2009;:&#x2009;2 charge-transfer complexes of perylene and coronene
 with perylene diimide, and the ambipolar transistors
;
_journal_issue 20
_journal_name_full CrystEngComm
_journal_page_first 3218
_journal_paper_doi 10.1039/C9CE00456D
_journal_volume 21
_journal_year 2019
_chemical_formula_moiety 'C24 H12, 2(C36 H30 N2 O4)'
_chemical_formula_sum 'C96 H72 N4 O8'
_chemical_formula_weight 1409.65
_space_group_crystal_system triclinic
_space_group_IT_number 2
_space_group_name_Hall '-P 1'
_space_group_name_H-M_alt 'P -1'
_symmetry_space_group_name_Hall '-P 1'
_symmetry_space_group_name_H-M 'P -1'
_atom_sites_solution_hydrogens geom
_atom_sites_solution_primary direct
_atom_sites_solution_secondary difmap
_audit_update_record
;
2019-03-19 deposited with the CCDC.    2019-04-24 downloaded from the CCDC.
;
_cell_angle_alpha 98.3194(9)
_cell_angle_beta 100.5763(9)
_cell_angle_gamma 98.4908(9)
_cell_formula_units_Z 1
_cell_length_a 10.51253(19)
_cell_length_b 11.3405(2)
_cell_length_c 14.6657(3)
_cell_measurement_reflns_used 2735
_cell_measurement_temperature 270
_cell_measurement_theta_max 68.00
_cell_measurement_theta_min 3.12
_cell_volume 1673.12(6)
_computing_cell_refinement 'RAPID AUTO'
_computing_data_collection 'RAPID AUTO (Rigaku, ????)'
_computing_data_reduction 'RAPID AUTO'
_computing_molecular_graphics 'CrystalStructure 4.3'
_computing_publication_material 'CrystalStructure 4.3 (Rigaku, 2018)'
_computing_structure_refinement 'SHELXL Version 2018/1 (Sheldrick, 2008)'
_computing_structure_solution 'SHELXT Version 2014/5 (Sheldrick, 2014)'
_diffrn_ambient_temperature 270
_diffrn_detector_area_resol_mean 10.000
_diffrn_measured_fraction_theta_full 0.978
_diffrn_measured_fraction_theta_max 0.978
_diffrn_measurement_device_type 'Rigaku R-AXIS RAPID'
_diffrn_measurement_method \w
_diffrn_radiation_type 'Cu K\a'
_diffrn_radiation_wavelength 1.54187
_diffrn_reflns_av_R_equivalents 0.1162
_diffrn_reflns_av_unetI/netI 0.1566
_diffrn_reflns_Laue_measured_fraction_full 0.978
_diffrn_reflns_Laue_measured_fraction_max 0.978
_diffrn_reflns_limit_h_max 12
_diffrn_reflns_limit_h_min -12
_diffrn_reflns_limit_k_max 13
_diffrn_reflns_limit_k_min -13
_diffrn_reflns_limit_l_max 16
_diffrn_reflns_limit_l_min -16
_diffrn_reflns_number 14447
_diffrn_reflns_point_group_measured_fraction_full 0.978
_diffrn_reflns_point_group_measured_fraction_max 0.978
_diffrn_reflns_theta_full 62.500
_diffrn_reflns_theta_max 62.500
_diffrn_reflns_theta_min 3.114
_diffrn_standards_number 0
_exptl_absorpt_coefficient_mu 0.706
_exptl_absorpt_correction_T_max 0.985
_exptl_absorpt_correction_T_min 0.489
_exptl_absorpt_correction_type multi-scan
_exptl_absorpt_process_details 'ABSCOR (Rigaku, 1995)'
_exptl_crystal_colour darkred
_exptl_crystal_density_diffrn 1.399
_exptl_crystal_density_method 'not measured'
_exptl_crystal_description plate
_exptl_crystal_F_000 740.00
_exptl_crystal_size_max 0.189
_exptl_crystal_size_mid 0.046
_exptl_crystal_size_min 0.021
_refine_diff_density_max 0.30
_refine_diff_density_min -0.25
_refine_ls_extinction_method none
_refine_ls_goodness_of_fit_ref 0.827
_refine_ls_hydrogen_treatment constr
_refine_ls_number_parameters 487
_refine_ls_number_reflns 5210
_refine_ls_number_restraints 0
_refine_ls_R_factor_all 0.1282
_refine_ls_R_factor_gt 0.0659
_refine_ls_shift/su_max 0.000
_refine_ls_structure_factor_coef Fsqd
_refine_ls_weighting_details 'w = 1/[\s^2^(Fo^2^)+(0.0251P)^2^] where P=(Fo^2^+2Fc^2^)/3'
_refine_ls_weighting_scheme calc
_refine_ls_wR_factor_gt 0.1124
_refine_ls_wR_factor_ref 0.1406
_reflns_Friedel_coverage 0.000
_reflns_number_gt 1978
_reflns_number_total 5210
_reflns_threshold_expression F^2^>2.0\s(F^2^)
_cod_data_source_file c9ce00456d2.cif
_cod_data_source_block COPDI
_cod_depositor_comments 'Adding full bibliography for 7232655--7232656.cif.'
_cod_original_cell_volume 1673.12(5)
_cod_database_code 7232656

loop_
_space_group_symop_id
_space_group_symop_operation_xyz
1 +X,+Y,+Z
2 -X,-Y,-Z

loop_
_atom_site_label
_atom_site_type_symbol
_atom_site_fract_x
_atom_site_fract_y
_atom_site_fract_z
_atom_site_U_iso_or_equiv
_atom_site_adp_type
_atom_site_occupancy
_atom_site_site_symmetry_order
_atom_site_calc_flag
_atom_site_refinement_flags_posn
_atom_site_refinement_flags_adp
O1 O 0.12757(19) 0.0394(2) 0.10207(15) 0.0647(7) Uani 1 1 d . .
O2 O -0.05779(19) 0.22983(18) 0.32514(13) 0.0628(7) Uani 1 1 d . .
O3 O 1.06295(19) 0.1158(2) 0.65236(14) 0.0667(7) Uani 1 1 d . .
O4 O 0.89155(19) 0.35785(19) 0.85683(15) 0.0660(7) Uani 1 1 d . .
N1 N 0.0275(2) 0.1262(2) 0.21334(17) 0.0426(7) Uani 1 1 d . .
N2 N 0.9811(2) 0.2383(2) 0.75632(18) 0.0490(8) Uani 1 1 d . .
C1 C 0.2478(4) 0.4926(3) 0.3878(3) 0.0587(11) Uani 1 1 d . .
C2 C 0.2240(4) 0.4450(3) 0.2920(3) 0.0755(13) Uani 1 1 d . .
H2 H 0.141214 0.442393 0.255139 0.091 Uiso 1 1 calc R U
C3 C 0.3180(4) 0.4019(3) 0.2503(3) 0.0697(12) Uani 1 1 d . .
H3 H 0.298214 0.370655 0.186066 0.084 Uiso 1 1 calc R U
C4 C 0.4461(4) 0.4045(3) 0.3041(3) 0.0612(11) Uani 1 1 d . .
C5 C 0.4744(4) 0.4525(3) 0.4024(2) 0.0459(9) Uani 1 1 d . .
C6 C 0.3752(3) 0.4967(3) 0.4437(3) 0.0463(9) Uani 1 1 d . .
C7 C 0.4003(3) 0.5438(3) 0.5407(3) 0.0455(9) Uani 1 1 d . .
C8 C 0.3009(4) 0.5882(3) 0.5824(3) 0.0599(11) Uani 1 1 d . .
C9 C 0.1789(4) 0.5839(3) 0.5263(4) 0.0788(14) Uani 1 1 d . .
H9 H 0.114010 0.613312 0.553554 0.095 Uiso 1 1 calc R U
C10 C 0.1504(3) 0.5379(3) 0.4321(3) 0.0696(12) Uani 1 1 d . .
H10 H 0.066964 0.536150 0.396553 0.083 Uiso 1 1 calc R U
C11 C 0.5460(5) 0.3626(3) 0.2661(3) 0.0816(14) Uani 1 1 d . .
H11 H 0.528850 0.331512 0.201930 0.098 Uiso 1 1 calc R U
C12 C 0.3317(4) 0.6351(3) 0.6815(3) 0.0753(13) Uani 1 1 d . .
H12 H 0.268023 0.664258 0.710301 0.090 Uiso 1 1 calc R U
C13 C -0.0974(3) 0.2504(3) 0.1128(2) 0.0542(10) Uani 1 1 d . .
H13A H -0.112679 0.304383 0.165721 0.065 Uiso 1 1 calc R U
H13B H -0.015036 0.284157 0.097831 0.065 Uiso 1 1 calc R U
C14 C -0.2093(3) 0.2370(3) 0.0283(2) 0.0663(11) Uani 1 1 d . .
H14A H -0.216979 0.316577 0.013319 0.080 Uiso 1 1 calc R U
H14B H -0.188351 0.189181 -0.025519 0.080 Uiso 1 1 calc R U
C15 C -0.3397(3) 0.1778(3) 0.0441(2) 0.0701(12) Uani 1 1 d . .
H15A H -0.406016 0.166292 -0.013445 0.084 Uiso 1 1 calc R U
H15B H -0.366795 0.229914 0.092750 0.084 Uiso 1 1 calc R U
C16 C -0.3286(3) 0.0556(3) 0.0739(2) 0.0653(11) Uani 1 1 d . .
H16A H -0.411402 0.021399 0.088069 0.078 Uiso 1 1 calc R U
H16B H -0.312238 0.000632 0.021944 0.078 Uiso 1 1 calc R U
C17 C -0.2191(3) 0.0665(3) 0.1595(2) 0.0578(10) Uani 1 1 d . .
H17A H -0.238101 0.116214 0.213189 0.069 Uiso 1 1 calc R U
H17B H -0.212398 -0.013024 0.174789 0.069 Uiso 1 1 calc R U
C18 C -0.0907(3) 0.1236(3) 0.1382(2) 0.0485(10) Uani 1 1 d . .
H18 H -0.078958 0.072439 0.081560 0.058 Uiso 1 1 calc R U
C19 C 0.1350(3) 0.0807(3) 0.1848(2) 0.0469(9) Uani 1 1 d . .
C20 C 0.0336(3) 0.1823(3) 0.3064(2) 0.0458(9) Uani 1 1 d . .
C21 C 0.2539(3) 0.0870(3) 0.2579(2) 0.0380(8) Uani 1 1 d . .
C22 C 0.1519(3) 0.1829(3) 0.3778(2) 0.0387(8) Uani 1 1 d . .
C23 C 0.3602(3) 0.0435(3) 0.2317(2) 0.0466(9) Uani 1 1 d . .
H23 H 0.355086 0.008474 0.169465 0.056 Uiso 1 1 calc R U
C24 C 0.2605(3) 0.1385(2) 0.3522(2) 0.0360(8) Uani 1 1 d . .
C25 C 0.1583(3) 0.2323(2) 0.4698(2) 0.0444(9) Uani 1 1 d . .
H25 H 0.085677 0.260344 0.486777 0.053 Uiso 1 1 calc R U
C26 C 0.4756(3) 0.0523(2) 0.2992(2) 0.0440(9) Uani 1 1 d . .
H26 H 0.546449 0.022438 0.280614 0.053 Uiso 1 1 calc R U
C27 C 0.3781(3) 0.1476(2) 0.4211(2) 0.0345(8) Uani 1 1 d . .
C28 C 0.2717(3) 0.2411(2) 0.5381(2) 0.0450(9) Uani 1 1 d . .
H28 H 0.273079 0.274405 0.600120 0.054 Uiso 1 1 calc R U
C29 C 0.4881(3) 0.1037(2) 0.3925(2) 0.0376(8) Uani 1 1 d . .
C30 C 0.3828(3) 0.2015(2) 0.5160(2) 0.0359(8) Uani 1 1 d . .
C31 C 0.6095(3) 0.1159(2) 0.4631(2) 0.0356(8) Uani 1 1 d . .
C32 C 0.5052(3) 0.2138(3) 0.5858(2) 0.0370(8) Uani 1 1 d . .
C33 C 0.7206(3) 0.0753(2) 0.4415(2) 0.0431(9) Uani 1 1 d . .
H33 H 0.717433 0.037975 0.380112 0.052 Uiso 1 1 calc R U
C34 C 0.6160(3) 0.1726(2) 0.5577(2) 0.0379(8) Uani 1 1 d . .
C35 C 0.5184(3) 0.2685(3) 0.6795(2) 0.0476(9) Uani 1 1 d . .
H35 H 0.445633 0.292473 0.699398 0.057 Uiso 1 1 calc R U
C36 C 0.8357(3) 0.0885(3) 0.5082(2) 0.0439(9) Uani 1 1 d . .
H36 H 0.907355 0.058396 0.491407 0.053 Uiso 1 1 calc R U
C37 C 0.7354(3) 0.1893(3) 0.6251(2) 0.0377(8) Uani 1 1 d . .
C38 C 0.6376(3) 0.2880(3) 0.7440(2) 0.0501(9) Uani 1 1 d . .
H38 H 0.643931 0.326642 0.805470 0.060 Uiso 1 1 calc R U
C39 C 0.8452(3) 0.1460(3) 0.5993(2) 0.0392(8) Uani 1 1 d . .
C40 C 0.7460(3) 0.2507(3) 0.7174(2) 0.0419(9) Uani 1 1 d . .
C41 C 0.9693(3) 0.1625(3) 0.6688(2) 0.0478(9) Uani 1 1 d . .
C42 C 0.8751(3) 0.2866(3) 0.7823(2) 0.0525(10) Uani 1 1 d . .
C43 C 1.1134(3) 0.2737(3) 0.8203(2) 0.0537(10) Uani 1 1 d . .
H43 H 1.170873 0.226617 0.790858 0.064 Uiso 1 1 calc R U
C44 C 1.1740(3) 0.4070(3) 0.8271(2) 0.0719(12) Uani 1 1 d . .
H44A H 1.175366 0.423955 0.764313 0.086 Uiso 1 1 calc R U
H44B H 1.119863 0.458114 0.855021 0.086 Uiso 1 1 calc R U
C45 C 1.3119(3) 0.4367(3) 0.8858(3) 0.0825(13) Uani 1 1 d . .
H45A H 1.344706 0.522838 0.893083 0.099 Uiso 1 1 calc R U
H45B H 1.368696 0.393608 0.853618 0.099 Uiso 1 1 calc R U
C46 C 1.3160(3) 0.4019(4) 0.9825(3) 0.0820(13) Uani 1 1 d . .
H46A H 1.265381 0.449978 1.016923 0.098 Uiso 1 1 calc R U
H46B H 1.406205 0.418716 1.017824 0.098 Uiso 1 1 calc R U
C47 C 1.2600(3) 0.2680(3) 0.9729(2) 0.0692(12) Uani 1 1 d . .
H47A H 1.262944 0.247102 1.035028 0.083 Uiso 1 1 calc R U
H47B H 1.312965 0.219783 0.940952 0.083 Uiso 1 1 calc R U
C48 C 1.1181(3) 0.2394(3) 0.9172(2) 0.0619(11) Uani 1 1 d . .
H48A H 1.083752 0.153743 0.910679 0.074 Uiso 1 1 calc R U
H48B H 1.063968 0.284534 0.950603 0.074 Uiso 1 1 calc R U

loop_
_atom_site_aniso_label
_atom_site_aniso_U_11
_atom_site_aniso_U_22
_atom_site_aniso_U_33
_atom_site_aniso_U_23
_atom_site_aniso_U_13
_atom_site_aniso_U_12
O1 0.0507(15) 0.0925(19) 0.0463(15) -0.0089(15) 0.0068(12) 0.0233(13)
O2 0.0478(15) 0.0840(18) 0.0575(16) -0.0047(13) 0.0118(12) 0.0302(13)
O3 0.0449(15) 0.0911(18) 0.0628(17) -0.0006(14) 0.0100(13) 0.0236(14)
O4 0.0618(16) 0.0747(18) 0.0534(16) -0.0092(14) 0.0050(13) 0.0146(13)
N1 0.0359(16) 0.0539(19) 0.0355(17) -0.0016(15) 0.0074(13) 0.0093(14)
N2 0.0355(17) 0.063(2) 0.0420(18) -0.0012(16) 0.0020(14) 0.0066(15)
C1 0.067(3) 0.045(3) 0.063(3) 0.012(2) 0.018(2) 0.001(2)
C2 0.088(3) 0.052(3) 0.077(3) 0.017(3) -0.003(3) 0.001(2)
C3 0.098(4) 0.053(3) 0.047(3) 0.001(2) 0.003(3) 0.003(3)
C4 0.086(3) 0.042(2) 0.057(3) 0.006(2) 0.025(2) 0.004(2)
C5 0.062(3) 0.035(2) 0.041(2) 0.0046(18) 0.017(2) 0.0040(19)
C6 0.042(2) 0.038(2) 0.057(2) 0.011(2) 0.0068(19) 0.0005(18)
C7 0.054(2) 0.037(2) 0.054(2) 0.0104(19) 0.028(2) 0.0084(18)
C8 0.061(3) 0.043(2) 0.085(3) 0.014(2) 0.035(3) 0.012(2)
C9 0.061(3) 0.061(3) 0.127(4) 0.020(3) 0.044(3) 0.017(2)
C10 0.048(3) 0.054(3) 0.112(4) 0.026(3) 0.023(3) 0.007(2)
C11 0.134(4) 0.059(3) 0.065(3) 0.010(2) 0.052(3) 0.020(3)
C12 0.105(4) 0.058(3) 0.083(4) 0.015(3) 0.059(3) 0.027(3)
C13 0.047(2) 0.061(3) 0.052(2) 0.008(2) 0.0084(19) 0.006(2)
C14 0.064(3) 0.076(3) 0.057(3) 0.003(2) 0.006(2) 0.025(2)
C15 0.051(3) 0.084(3) 0.069(3) -0.007(2) 0.004(2) 0.024(2)
C16 0.046(2) 0.080(3) 0.060(3) -0.004(2) 0.0021(19) 0.008(2)
C17 0.047(2) 0.060(2) 0.061(3) 0.001(2) 0.010(2) 0.003(2)
C18 0.041(2) 0.057(3) 0.043(2) -0.0012(19) 0.0034(18) 0.011(2)
C19 0.046(2) 0.051(2) 0.044(2) 0.002(2) 0.0117(19) 0.0119(18)
C20 0.042(2) 0.052(2) 0.039(2) -0.0009(19) 0.0054(18) 0.0096(18)
C21 0.038(2) 0.038(2) 0.037(2) 0.0030(17) 0.0093(16) 0.0072(16)
C22 0.036(2) 0.040(2) 0.039(2) 0.0022(17) 0.0083(16) 0.0071(16)
C23 0.040(2) 0.054(2) 0.043(2) -0.0066(18) 0.0111(17) 0.0105(18)
C24 0.038(2) 0.032(2) 0.039(2) 0.0018(16) 0.0134(16) 0.0061(16)
C25 0.040(2) 0.045(2) 0.051(2) 0.0040(19) 0.0158(18) 0.0145(17)
C26 0.039(2) 0.048(2) 0.043(2) -0.0015(18) 0.0082(17) 0.0104(17)
C27 0.039(2) 0.031(2) 0.035(2) 0.0070(16) 0.0126(16) 0.0062(16)
C28 0.046(2) 0.050(2) 0.038(2) -0.0017(18) 0.0084(17) 0.0138(18)
C29 0.041(2) 0.036(2) 0.036(2) 0.0032(17) 0.0096(17) 0.0060(16)
C30 0.0358(19) 0.035(2) 0.038(2) 0.0038(16) 0.0118(16) 0.0063(16)
C31 0.0365(19) 0.037(2) 0.036(2) 0.0092(16) 0.0120(17) 0.0086(16)
C32 0.039(2) 0.035(2) 0.035(2) 0.0020(17) 0.0100(16) 0.0048(16)
C33 0.038(2) 0.048(2) 0.042(2) 0.0025(18) 0.0084(17) 0.0075(17)
C34 0.041(2) 0.034(2) 0.039(2) 0.0045(17) 0.0112(17) 0.0075(17)
C35 0.047(2) 0.056(2) 0.041(2) 0.0016(19) 0.0114(18) 0.0154(19)
C36 0.039(2) 0.046(2) 0.048(2) 0.0047(18) 0.0118(17) 0.0119(17)
C37 0.042(2) 0.036(2) 0.036(2) 0.0040(16) 0.0122(17) 0.0063(17)
C38 0.054(2) 0.054(2) 0.042(2) 0.0012(18) 0.0113(18) 0.014(2)
C39 0.036(2) 0.039(2) 0.038(2) 0.0048(17) 0.0040(17) 0.0012(17)
C40 0.043(2) 0.045(2) 0.038(2) 0.0053(17) 0.0080(17) 0.0076(18)
C41 0.047(2) 0.055(2) 0.038(2) 0.0038(19) 0.0100(19) 0.0036(19)
C42 0.051(2) 0.061(3) 0.044(2) 0.003(2) 0.011(2) 0.010(2)
C43 0.037(2) 0.066(3) 0.050(2) -0.001(2) 0.0028(19) 0.003(2)
C44 0.071(3) 0.067(3) 0.067(3) 0.019(2) 0.001(2) -0.011(2)
C45 0.063(3) 0.091(3) 0.078(3) 0.012(3) 0.003(2) -0.017(2)
C46 0.081(3) 0.087(3) 0.058(3) 0.008(3) -0.004(2) -0.018(3)
C47 0.078(3) 0.064(3) 0.052(3) 0.004(2) -0.010(2) 0.004(2)
C48 0.068(3) 0.062(3) 0.053(3) 0.015(2) 0.004(2) 0.006(2)

loop_
_atom_type_symbol
_atom_type_description
_atom_type_scat_dispersion_real
_atom_type_scat_dispersion_imag
_atom_type_scat_source
C C 0.0181 0.0091
;
International Tables for Crystallography
(Vol. C, Tables 4.2.6.8 and 6.1.1.4)
;
H H 0.0000 0.0000
;
International Tables for Crystallography
(Vol. C, Table 6.1.1.4)
;
O O 0.0492 0.0322
;
International Tables for Crystallography
(Vol. C, Tables 4.2.6.8 and 6.1.1.4)
;
N N 0.0311 0.0180
;
International Tables for Crystallography
(Vol. C, Tables 4.2.6.8 and 6.1.1.4)
;

loop_
_geom_angle_atom_site_label_1
_geom_angle_atom_site_label_2
_geom_angle_atom_site_label_3
_geom_angle
_geom_angle_site_symmetry_1
_geom_angle_site_symmetry_3
C20 N1 C19 122.4(3) . .
C20 N1 C18 120.1(2) . .
C19 N1 C18 117.2(3) . .
C42 N2 C41 122.3(3) . .
C42 N2 C43 119.2(3) . .
C41 N2 C43 118.3(3) . .
C2 C1 C6 118.4(4) . .
C2 C1 C10 122.7(4) . .
C6 C1 C10 118.8(4) . .
C3 C2 C1 122.3(4) . .
C3 C2 H2 118.9 . .
C1 C2 H2 118.9 . .
C2 C3 C4 120.6(4) . .
C2 C3 H3 119.7 . .
C4 C3 H3 119.7 . .
C11 C4 C3 123.5(4) . .
C11 C4 C5 117.7(4) . .
C3 C4 C5 118.8(4) . .
C6 C5 C7 119.6(3) . 2_666
C6 C5 C4 119.3(4) . .
C7 C5 C4 121.1(3) 2_666 .
C7 C6 C5 120.4(3) . .
C7 C6 C1 119.0(3) . .
C5 C6 C1 120.5(4) . .
C6 C7 C5 120.0(3) . 2_666
C6 C7 C8 120.6(4) . .
C5 C7 C8 119.4(4) 2_666 .
C9 C8 C7 118.9(4) . .
C9 C8 C12 122.7(4) . .
C7 C8 C12 118.3(4) . .
C10 C9 C8 122.2(4) . .
C10 C9 H9 118.9 . .
C8 C9 H9 118.9 . .
C9 C10 C1 120.4(4) . .
C9 C10 H10 119.8 . .
C1 C10 H10 119.8 . .
C12 C11 C4 123.0(4) 2_666 .
C12 C11 H11 118.5 2_666 .
C4 C11 H11 118.5 . .
C11 C12 C8 120.5(4) 2_666 .
C11 C12 H12 119.8 2_666 .
C8 C12 H12 119.8 . .
C14 C13 C18 108.1(3) . .
C14 C13 H13A 110.1 . .
C18 C13 H13A 110.1 . .
C14 C13 H13B 110.1 . .
C18 C13 H13B 110.1 . .
H13A C13 H13B 108.4 . .
C15 C14 C13 113.2(3) . .
C15 C14 H14A 108.9 . .
C13 C14 H14A 108.9 . .
C15 C14 H14B 108.9 . .
C13 C14 H14B 108.9 . .
H14A C14 H14B 107.7 . .
C14 C15 C16 110.3(3) . .
C14 C15 H15A 109.6 . .
C16 C15 H15A 109.6 . .
C14 C15 H15B 109.6 . .
C16 C15 H15B 109.6 . .
H15A C15 H15B 108.1 . .
C17 C16 C15 112.0(3) . .
C17 C16 H16A 109.2 . .
C15 C16 H16A 109.2 . .
C17 C16 H16B 109.2 . .
C15 C16 H16B 109.2 . .
H16A C16 H16B 107.9 . .
C18 C17 C16 109.1(3) . .
C18 C17 H17A 109.9 . .
C16 C17 H17A 109.9 . .
C18 C17 H17B 109.9 . .
C16 C17 H17B 109.9 . .
H17A C17 H17B 108.3 . .
N1 C18 C17 114.1(3) . .
N1 C18 C13 111.5(3) . .
C17 C18 C13 111.5(3) . .
N1 C18 H18 106.4 . .
C17 C18 H18 106.4 . .
C13 C18 H18 106.4 . .
O1 C19 N1 119.9(3) . .
O1 C19 C21 122.4(3) . .
N1 C19 C21 117.6(3) . .
O2 C20 N1 119.6(3) . .
O2 C20 C22 122.4(3) . .
N1 C20 C22 118.1(3) . .
C23 C21 C24 120.3(3) . .
C23 C21 C19 118.7(3) . .
C24 C21 C19 121.0(3) . .
C25 C22 C24 119.6(3) . .
C25 C22 C20 119.4(3) . .
C24 C22 C20 120.9(3) . .
C21 C23 C26 119.7(3) . .
C21 C23 H23 120.1 . .
C26 C23 H23 120.1 . .
C22 C24 C21 119.7(3) . .
C22 C24 C27 120.3(3) . .
C21 C24 C27 120.0(3) . .
C22 C25 C28 121.0(3) . .
C22 C25 H25 119.5 . .
C28 C25 H25 119.5 . .
C29 C26 C23 122.3(3) . .
C29 C26 H26 118.9 . .
C23 C26 H26 118.9 . .
C24 C27 C30 118.9(3) . .
C24 C27 C29 119.0(3) . .
C30 C27 C29 122.2(3) . .
C30 C28 C25 121.6(3) . .
C30 C28 H28 119.2 . .
C25 C28 H28 119.2 . .
C26 C29 C27 118.7(3) . .
C26 C29 C31 122.7(3) . .
C27 C29 C31 118.7(3) . .
C28 C30 C27 118.6(3) . .
C28 C30 C32 122.8(3) . .
C27 C30 C32 118.6(3) . .
C33 C31 C34 118.1(3) . .
C33 C31 C29 122.4(3) . .
C34 C31 C29 119.5(3) . .
C35 C32 C34 118.4(3) . .
C35 C32 C30 121.9(3) . .
C34 C32 C30 119.7(3) . .
C36 C33 C31 122.2(3) . .
C36 C33 H33 118.9 . .
C31 C33 H33 118.9 . .
C37 C34 C32 119.1(3) . .
C37 C34 C31 119.5(3) . .
C32 C34 C31 121.4(3) . .
C38 C35 C32 121.7(3) . .
C38 C35 H35 119.1 . .
C32 C35 H35 119.1 . .
C39 C36 C33 120.7(3) . .
C39 C36 H36 119.7 . .
C33 C36 H36 119.7 . .
C40 C37 C39 119.6(3) . .
C40 C37 C34 120.4(3) . .
C39 C37 C34 120.0(3) . .
C40 C38 C35 120.5(3) . .
C40 C38 H38 119.8 . .
C35 C38 H38 119.8 . .
C36 C39 C37 119.6(3) . .
C36 C39 C41 120.1(3) . .
C37 C39 C41 120.3(3) . .
C38 C40 C37 119.7(3) . .
C38 C40 C42 119.7(3) . .
C37 C40 C42 120.3(3) . .
O3 C41 N2 119.5(3) . .
O3 C41 C39 122.5(3) . .
N2 C41 C39 117.9(3) . .
O4 C42 N2 120.2(3) . .
O4 C42 C40 121.8(3) . .
N2 C42 C40 118.0(3) . .
N2 C43 C48 114.0(3) . .
N2 C43 C44 113.0(3) . .
C48 C43 C44 111.7(3) . .
N2 C43 H43 105.8 . .
C48 C43 H43 105.8 . .
C44 C43 H43 105.8 . .
C45 C44 C43 111.4(3) . .
C45 C44 H44A 109.3 . .
C43 C44 H44A 109.3 . .
C45 C44 H44B 109.3 . .
C43 C44 H44B 109.3 . .
H44A C44 H44B 108.0 . .
C44 C45 C46 111.2(3) . .
C44 C45 H45A 109.4 . .
C46 C45 H45A 109.4 . .
C44 C45 H45B 109.4 . .
C46 C45 H45B 109.4 . .
H45A C45 H45B 108.0 . .
C45 C46 C47 110.4(3) . .
C45 C46 H46A 109.6 . .
C47 C46 H46A 109.6 . .
C45 C46 H46B 109.6 . .
C47 C46 H46B 109.6 . .
H46A C46 H46B 108.1 . .
C46 C47 C48 110.4(3) . .
C46 C47 H47A 109.6 . .
C48 C47 H47A 109.6 . .
C46 C47 H47B 109.6 . .
C48 C47 H47B 109.6 . .
H47A C47 H47B 108.1 . .
C43 C48 C47 109.5(3) . .
C43 C48 H48A 109.8 . .
C47 C48 H48A 109.8 . .
C43 C48 H48B 109.8 . .
C47 C48 H48B 109.8 . .
H48A C48 H48B 108.2 . .

loop_
_geom_bond_atom_site_label_1
_geom_bond_atom_site_label_2
_geom_bond_distance
_geom_bond_site_symmetry_2
O1 C19 1.220(3) .
O2 C20 1.223(3) .
O3 C41 1.230(3) .
O4 C42 1.229(3) .
N1 C20 1.406(3) .
N1 C19 1.414(3) .
N1 C18 1.496(3) .
N2 C42 1.401(3) .
N2 C41 1.411(3) .
N2 C43 1.491(3) .
C1 C2 1.393(4) .
C1 C6 1.427(4) .
C1 C10 1.427(4) .
C2 C3 1.367(4) .
C2 H2 0.9300 .
C3 C4 1.424(4) .
C3 H3 0.9300 .
C4 C11 1.388(4) .
C4 C5 1.425(4) .
C5 C6 1.415(4) .
C5 C7 1.415(4) 2_666
C6 C7 1.407(4) .
C7 C8 1.422(4) .
C8 C9 1.381(4) .
C8 C12 1.432(4) .
C9 C10 1.365(4) .
C9 H9 0.9300 .
C10 H10 0.9300 .
C11 C12 1.367(4) 2_666
C11 H11 0.9300 .
C12 H12 0.9300 .
C13 C14 1.516(3) .
C13 C18 1.545(4) .
C13 H13A 0.9700 .
C13 H13B 0.9700 .
C14 C15 1.509(4) .
C14 H14A 0.9700 .
C14 H14B 0.9700 .
C15 C16 1.526(4) .
C15 H15A 0.9700 .
C15 H15B 0.9700 .
C16 C17 1.516(3) .
C16 H16A 0.9700 .
C16 H16B 0.9700 .
C17 C18 1.515(4) .
C17 H17A 0.9700 .
C17 H17B 0.9700 .
C18 H18 0.9800 .
C19 C21 1.475(4) .
C20 C22 1.470(4) .
C21 C23 1.381(3) .
C21 C24 1.406(3) .
C22 C25 1.370(3) .
C22 C24 1.404(3) .
C23 C26 1.399(3) .
C23 H23 0.9300 .
C24 C27 1.426(4) .
C25 C28 1.390(3) .
C25 H25 0.9300 .
C26 C29 1.383(3) .
C26 H26 0.9300 .
C27 C30 1.426(3) .
C27 C29 1.431(3) .
C28 C30 1.386(3) .
C28 H28 0.9300 .
C29 C31 1.463(3) .
C30 C32 1.465(3) .
C31 C33 1.389(3) .
C31 C34 1.427(3) .
C32 C35 1.397(3) .
C32 C34 1.423(3) .
C33 C36 1.384(3) .
C33 H33 0.9300 .
C34 C37 1.417(4) .
C35 C38 1.391(3) .
C35 H35 0.9300 .
C36 C39 1.378(3) .
C36 H36 0.9300 .
C37 C40 1.407(3) .
C37 C39 1.412(3) .
C38 C40 1.373(3) .
C38 H38 0.9300 .
C39 C41 1.470(4) .
C40 C42 1.471(4) .
C43 C48 1.521(4) .
C43 C44 1.533(4) .
C43 H43 0.9800 .
C44 C45 1.507(4) .
C44 H44A 0.9700 .
C44 H44B 0.9700 .
C45 C46 1.521(4) .
C45 H45A 0.9700 .
C45 H45B 0.9700 .
C46 C47 1.522(4) .
C46 H46A 0.9700 .
C46 H46B 0.9700 .
C47 C48 1.526(3) .
C47 H47A 0.9700 .
C47 H47B 0.9700 .
C48 H48A 0.9700 .
C48 H48B 0.9700 .

loop_
_geom_torsion_atom_site_label_1
_geom_torsion_atom_site_label_2
_geom_torsion_atom_site_label_3
_geom_torsion_atom_site_label_4
_geom_torsion
_geom_torsion_site_symmetry_1
_geom_torsion_site_symmetry_4
C6 C1 C2 C3 0.3(5) . .
C10 C1 C2 C3 179.9(3) . .
C1 C2 C3 C4 -0.2(6) . .
C2 C3 C4 C11 -179.8(3) . .
C2 C3 C4 C5 0.1(5) . .
C11 C4 C5 C6 179.7(3) . .
C3 C4 C5 C6 -0.3(5) . .
C11 C4 C5 C7 -0.6(5) . 2_666
C3 C4 C5 C7 179.5(3) . 2_666
C7 C5 C6 C7 -0.2(5) 2_666 .
C4 C5 C6 C7 179.5(3) . .
C7 C5 C6 C1 -179.3(3) 2_666 .
C4 C5 C6 C1 0.5(5) . .
C2 C1 C6 C7 -179.6(3) . .
C10 C1 C6 C7 0.9(5) . .
C2 C1 C6 C5 -0.5(5) . .
C10 C1 C6 C5 179.9(3) . .
C5 C6 C7 C5 0.2(5) . 2_666
C1 C6 C7 C5 179.3(3) . 2_666
C5 C6 C7 C8 -179.9(3) . .
C1 C6 C7 C8 -0.9(5) . .
C6 C7 C8 C9 0.3(5) . .
C5 C7 C8 C9 -179.9(3) 2_666 .
C6 C7 C8 C12 -180.0(3) . .
C5 C7 C8 C12 -0.1(5) 2_666 .
C7 C8 C9 C10 0.3(6) . .
C12 C8 C9 C10 -179.4(3) . .
C8 C9 C10 C1 -0.3(6) . .
C2 C1 C10 C9 -179.8(3) . .
C6 C1 C10 C9 -0.3(5) . .
C3 C4 C11 C12 -179.6(4) . 2_666
C5 C4 C11 C12 0.4(6) . 2_666
C9 C8 C12 C11 -180.0(4) . 2_666
C7 C8 C12 C11 0.3(5) . 2_666
C18 C13 C14 C15 56.2(3) . .
C13 C14 C15 C16 -55.1(4) . .
C14 C15 C16 C17 54.9(4) . .
C15 C16 C17 C18 -57.1(3) . .
C20 N1 C18 C17 -56.4(4) . .
C19 N1 C18 C17 129.3(3) . .
C20 N1 C18 C13 71.1(3) . .
C19 N1 C18 C13 -103.2(3) . .
C16 C17 C18 N1 -173.3(2) . .
C16 C17 C18 C13 59.2(3) . .
C14 C13 C18 N1 172.9(2) . .
C14 C13 C18 C17 -58.2(3) . .
C20 N1 C19 O1 -175.6(3) . .
C18 N1 C19 O1 -1.4(4) . .
C20 N1 C19 C21 3.7(4) . .
C18 N1 C19 C21 177.8(3) . .
C19 N1 C20 O2 173.3(3) . .
C18 N1 C20 O2 -0.7(4) . .
C19 N1 C20 C22 -5.9(4) . .
C18 N1 C20 C22 -179.8(3) . .
O1 C19 C21 C23 -0.6(5) . .
N1 C19 C21 C23 -179.8(3) . .
O1 C19 C21 C24 178.1(3) . .
N1 C19 C21 C24 -1.1(4) . .
O2 C20 C22 C25 3.6(5) . .
N1 C20 C22 C25 -177.2(3) . .
O2 C20 C22 C24 -173.5(3) . .
N1 C20 C22 C24 5.7(4) . .
C24 C21 C23 C26 -0.9(5) . .
C19 C21 C23 C26 177.8(3) . .
C25 C22 C24 C21 179.6(3) . .
C20 C22 C24 C21 -3.3(4) . .
C25 C22 C24 C27 -1.7(4) . .
C20 C22 C24 C27 175.4(3) . .
C23 C21 C24 C22 179.7(3) . .
C19 C21 C24 C22 1.0(4) . .
C23 C21 C24 C27 0.9(5) . .
C19 C21 C24 C27 -177.7(3) . .
C24 C22 C25 C28 1.2(5) . .
C20 C22 C25 C28 -176.0(3) . .
C21 C23 C26 C29 -0.1(5) . .
C22 C24 C27 C30 0.5(4) . .
C21 C24 C27 C30 179.2(3) . .
C22 C24 C27 C29 -178.7(2) . .
C21 C24 C27 C29 0.0(4) . .
C22 C25 C28 C30 0.6(5) . .
C23 C26 C29 C27 1.1(5) . .
C23 C26 C29 C31 -178.5(3) . .
C24 C27 C29 C26 -1.0(4) . .
C30 C27 C29 C26 179.8(3) . .
C24 C27 C29 C31 178.6(3) . .
C30 C27 C29 C31 -0.6(4) . .
C25 C28 C30 C27 -1.8(4) . .
C25 C28 C30 C32 177.7(3) . .
C24 C27 C30 C28 1.2(4) . .
C29 C27 C30 C28 -179.6(3) . .
C24 C27 C30 C32 -178.3(2) . .
C29 C27 C30 C32 0.9(4) . .
C26 C29 C31 C33 -0.7(5) . .
C27 C29 C31 C33 179.7(3) . .
C26 C29 C31 C34 178.5(3) . .
C27 C29 C31 C34 -1.0(4) . .
C28 C30 C32 C35 -1.1(5) . .
C27 C30 C32 C35 178.3(3) . .
C28 C30 C32 C34 -179.1(3) . .
C27 C30 C32 C34 0.3(4) . .
C34 C31 C33 C36 -0.2(4) . .
C29 C31 C33 C36 179.1(3) . .
C35 C32 C34 C37 -0.5(4) . .
C30 C32 C34 C37 177.6(3) . .
C35 C32 C34 C31 180.0(3) . .
C30 C32 C34 C31 -1.9(4) . .
C33 C31 C34 C37 2.1(4) . .
C29 C31 C34 C37 -177.2(3) . .
C33 C31 C34 C32 -178.4(3) . .
C29 C31 C34 C32 2.3(4) . .
C34 C32 C35 C38 2.9(4) . .
C30 C32 C35 C38 -175.2(3) . .
C31 C33 C36 C39 -1.6(5) . .
C32 C34 C37 C40 -3.0(4) . .
C31 C34 C37 C40 176.6(3) . .
C32 C34 C37 C39 178.2(3) . .
C31 C34 C37 C39 -2.2(4) . .
C32 C35 C38 C40 -1.7(5) . .
C33 C36 C39 C37 1.4(5) . .
C33 C36 C39 C41 -178.3(3) . .
C40 C37 C39 C36 -178.3(3) . .
C34 C37 C39 C36 0.5(5) . .
C40 C37 C39 C41 1.4(4) . .
C34 C37 C39 C41 -179.8(3) . .
C35 C38 C40 C37 -1.8(5) . .
C35 C38 C40 C42 171.7(3) . .
C39 C37 C40 C38 -177.0(3) . .
C34 C37 C40 C38 4.2(5) . .
C39 C37 C40 C42 9.5(5) . .
C34 C37 C40 C42 -169.4(3) . .
C42 N2 C41 O3 -174.9(3) . .
C43 N2 C41 O3 8.9(4) . .
C42 N2 C41 C39 7.2(4) . .
C43 N2 C41 C39 -169.1(3) . .
C36 C39 C41 O3 -7.9(5) . .
C37 C39 C41 O3 172.4(3) . .
C36 C39 C41 N2 170.0(3) . .
C37 C39 C41 N2 -9.7(4) . .
C41 N2 C42 O4 -175.7(3) . .
C43 N2 C42 O4 0.5(5) . .
C41 N2 C42 C40 3.3(5) . .
C43 N2 C42 C40 179.5(3) . .
C38 C40 C42 O4 -6.4(5) . .
C37 C40 C42 O4 167.1(3) . .
C38 C40 C42 N2 174.6(3) . .
C37 C40 C42 N2 -11.9(5) . .
C42 N2 C43 C48 60.9(4) . .
C41 N2 C43 C48 -122.7(3) . .
C42 N2 C43 C44 -68.0(4) . .
C41 N2 C43 C44 108.4(3) . .
N2 C43 C44 C45 -175.2(3) . .
C48 C43 C44 C45 54.7(4) . .
C43 C44 C45 C46 -54.4(4) . .
C44 C45 C46 C47 56.8(4) . .
C45 C46 C47 C48 -59.0(4) . .
N2 C43 C48 C47 174.3(2) . .
C44 C43 C48 C47 -56.2(3) . .
C46 C47 C48 C43 58.5(4) . .
